data_4071650
loop_
_publ_author_name
'Banide, Emilie V.'
'Ortin, Yannick'
'Chamiot, B\'en\'edicte'
'Cassidy, Andrew'
'Niehaus, Jan'
'Moore, Angela'
'Seward, Corey M.'
'M\"uller-Bunz, Helge'
'McGlinchey, Michael J.'

_publ_section_title
;
 Syntheses, Structures, and Dimerizations of Ferrocenyl- and
 Fluorenylideneallenes: Push&#x2212;Pull Multiple Bonds?
;
_journal_issue 16
_journal_name_full Organometallics
_journal_page_first 4173
_journal_paper_doi 10.1021/om800293m
_journal_volume 27
_journal_year 2008
_chemical_formula_moiety 'C34 H26 Fe2'
_chemical_formula_sum 'C34 H26 Fe2'
_chemical_formula_weight 546.25
_chemical_name_systematic
; 
 ? 
;
_space_group_IT_number 14
_symmetry_cell_setting monoclinic
_symmetry_space_group_name_Hall '-P 2ybc'
_symmetry_space_group_name_H-M 'P 1 21/c 1'
_atom_sites_solution_hydrogens geom
_atom_sites_solution_primary direct
_atom_sites_solution_secondary difmap
_audit_creation_method SHELXL-97
_cell_angle_alpha 90.00
_cell_angle_beta 98.35(4)
_cell_angle_gamma 90.00
_cell_formula_units_Z 4
_cell_length_a 6.311(7)
_cell_length_b 19.272(19)
_cell_length_c 20.099(16)
_cell_measurement_reflns_used 5719
_cell_measurement_temperature 100(2)
_cell_measurement_theta_max 25.22
_cell_measurement_theta_min 2.37
_cell_volume 2419(4)
_computing_cell_refinement 'Bruker SAINT'
_computing_data_collection 'Bruker SMART'
_computing_data_reduction 'Bruker SAINT'
_computing_molecular_graphics 'Bruker SHELXTL'
_computing_publication_material 'Bruker SHELXTL'
_computing_structure_refinement 'SHELXL-97 (Sheldrick, 1997)'
_computing_structure_solution 'SHELXS-97 (Sheldrick, 1990)'
_diffrn_ambient_temperature 100(2)
_diffrn_measured_fraction_theta_full 0.999
_diffrn_measured_fraction_theta_max 0.999
_diffrn_measurement_device_type 'CCD area detector'
_diffrn_measurement_method 'phi and omega scans'
_diffrn_radiation_monochromator graphite
_diffrn_radiation_source 'fine-focus sealed tube'
_diffrn_radiation_type MoK\a
_diffrn_radiation_wavelength 0.71073
_diffrn_reflns_av_R_equivalents 0.1108
_diffrn_reflns_av_sigmaI/netI 0.0645
_diffrn_reflns_limit_h_max 6
_diffrn_reflns_limit_h_min -6
_diffrn_reflns_limit_k_max 20
_diffrn_reflns_limit_k_min -20
_diffrn_reflns_limit_l_max 21
_diffrn_reflns_limit_l_min -21
_diffrn_reflns_number 23626
_diffrn_reflns_theta_full 21.99
_diffrn_reflns_theta_max 21.99
_diffrn_reflns_theta_min 2.05
_exptl_absorpt_coefficient_mu 1.222
_exptl_absorpt_correction_T_max 0.9414
_exptl_absorpt_correction_T_min 0.7204
_exptl_absorpt_correction_type multi-scan
_exptl_absorpt_process_details SADABS
_exptl_crystal_colour red
_exptl_crystal_density_diffrn 1.500
_exptl_crystal_density_method 'not measured'
_exptl_crystal_description needle
_exptl_crystal_F_000 1128
_exptl_crystal_size_max 0.50
_exptl_crystal_size_mid 0.05
_exptl_crystal_size_min 0.05
_refine_diff_density_max 0.651
_refine_diff_density_min -1.067
_refine_diff_density_rms 0.133
_refine_ls_extinction_method none
_refine_ls_goodness_of_fit_ref 1.054
_refine_ls_hydrogen_treatment constr
_refine_ls_matrix_type full
_refine_ls_number_parameters 325
_refine_ls_number_reflns 2974
_refine_ls_number_restraints 247
_refine_ls_restrained_S_all 1.016
_refine_ls_R_factor_all 0.0852
_refine_ls_R_factor_gt 0.0674
_refine_ls_shift/su_max 0.000
_refine_ls_shift/su_mean 0.000
_refine_ls_structure_factor_coef Fsqd
_refine_ls_weighting_details 'calc w=1/[\s^2^(Fo^2^)+(0.0900P)^2^+7.3258P] where P=(Fo^2^+2Fc^2^)/3'
_refine_ls_weighting_scheme calc
_refine_ls_wR_factor_gt 0.1559
_refine_ls_wR_factor_ref 0.1660
_reflns_number_gt 2354
_reflns_number_total 2974
_reflns_threshold_expression >2sigma(I)
_cod_data_source_file om800293m-file002.cif
_cod_data_source_block mjm123
_cod_depositor_comments
;
The following automatic conversions were performed:

'_symmetry_cell_setting' value 'Monoclinic' changed to 'monoclinic'
according to /home/saulius/struct/CIF-dictionaries/cif_core.dic
dictionary named 'cif_core.dic' version 2.4.1 from 2010-06-29.

Automatic conversion script
Id: cif_fix_values 1715 2011-07-08 13:25:40Z adriana 
;
_cod_original_cell_volume 2418(4)
_cod_original_sg_symbol_H-M 'P 21/c'
_cod_database_code 4071650

loop_
_symmetry_equiv_pos_as_xyz
'x, y, z'
'-x, y+1/2, -z+1/2'
'-x, -y, -z'
'x, -y-1/2, z-1/2'

loop_
_atom_site_label
_atom_site_type_symbol
_atom_site_fract_x
_atom_site_fract_y
_atom_site_fract_z
_atom_site_U_iso_or_equiv
_atom_site_adp_type
_atom_site_occupancy
_atom_site_symmetry_multiplicity
_atom_site_calc_flag
_atom_site_refinement_flags
Fe1 Fe 0.06494(14) 0.75524(4) 0.04464(4) 0.0158(3) Uani 1 1 d U
C1 C 0.3911(10) 0.8300(3) 0.1651(3) 0.0162(12) Uani 1 1 d U
H1 H 0.5025 0.8292 0.1345 0.019 Uiso 1 1 calc R
C2 C 0.1700(10) 0.8200(3) 0.1254(3) 0.0154(11) Uani 1 1 d U
C3 C 0.0642(10) 0.7605(3) 0.1487(3) 0.0145(11) Uani 1 1 d U
C3A C 0.2170(10) 0.7259(3) 0.2004(3) 0.0159(12) Uani 1 1 d U
C3B C 0.4066(10) 0.7651(3) 0.2089(3) 0.0177(13) Uani 1 1 d U
C4 C 0.1983(11) 0.6682(3) 0.2400(3) 0.0209(14) Uani 1 1 d U
H4 H 0.0698 0.6418 0.2345 0.025 Uiso 1 1 calc R
C5 C 0.3705(11) 0.6491(3) 0.2882(3) 0.0220(14) Uani 1 1 d U
H5 H 0.3588 0.6097 0.3158 0.026 Uiso 1 1 calc R
C6 C 0.5610(11) 0.6878(3) 0.2959(3) 0.0242(14) Uani 1 1 d U
H6 H 0.6782 0.6741 0.3284 0.029 Uiso 1 1 calc R
C7 C 0.5786(11) 0.7460(3) 0.2564(3) 0.0203(14) Uani 1 1 d U
H7 H 0.7071 0.7724 0.2618 0.024 Uiso 1 1 calc R
C8 C -0.1483(10) 0.7571(3) 0.1126(3) 0.0176(11) Uani 1 1 d U
H8 H -0.2520 0.7222 0.1167 0.021 Uiso 1 1 calc R
C9 C -0.1747(10) 0.8163(3) 0.0691(3) 0.0189(12) Uani 1 1 d U
H9 H -0.3015 0.8280 0.0397 0.023 Uiso 1 1 calc R
C10 C 0.0203(9) 0.8551(3) 0.0771(3) 0.0152(11) Uani 1 1 d U
H16 H 0.0455 0.8968 0.0543 0.018 Uiso 1 1 calc R
C11 C 0.3205(11) 0.7196(3) 0.0018(3) 0.0267(13) Uani 1 1 d U
H10 H 0.4671 0.7297 0.0167 0.032 Uiso 1 1 calc R
C12 C 0.2040(11) 0.6631(3) 0.0233(3) 0.0234(13) Uani 1 1 d U
H11 H 0.2587 0.6286 0.0549 0.028 Uiso 1 1 calc R
C13 C -0.0088(11) 0.6672(3) -0.0107(3) 0.0229(12) Uani 1 1 d U
H12 H -0.1217 0.6360 -0.0056 0.027 Uiso 1 1 calc R
C14 C -0.0242(11) 0.7263(3) -0.0538(3) 0.0243(13) Uani 1 1 d U
H13 H -0.1487 0.7413 -0.0825 0.029 Uiso 1 1 calc R
C15 C 0.1788(12) 0.7587(3) -0.0461(3) 0.0273(13) Uani 1 1 d U
H14 H 0.2149 0.7994 -0.0688 0.033 Uiso 1 1 calc R
Fe2 Fe 0.20412(14) 0.97127(4) 0.32931(4) 0.0156(3) Uani 1 1 d U
C16 C 0.4084(10) 0.8978(3) 0.2072(3) 0.0161(12) Uani 1 1 d U
H15 H 0.5519 0.9011 0.2355 0.019 Uiso 1 1 calc R
C17 C 0.2331(10) 0.9049(3) 0.2498(3) 0.0164(11) Uani 1 1 d U
C18 C 0.0927(10) 0.9614(3) 0.2265(3) 0.0174(11) Uani 1 1 d U
C18A C 0.1794(10) 0.9965(3) 0.1718(3) 0.0184(13) Uani 1 1 d U
C19 C 0.1040(10) 1.0512(3) 0.1308(3) 0.0198(14) Uani 1 1 d U
H19 H -0.0257 1.0739 0.1366 0.024 Uiso 1 1 calc R
C20 C 0.2199(11) 1.0726(3) 0.0809(3) 0.0214(14) Uani 1 1 d U
H20 H 0.1700 1.1106 0.0528 0.026 Uiso 1 1 calc R
C21 C 0.4093(11) 1.0388(3) 0.0719(3) 0.0236(14) Uani 1 1 d U
H21 H 0.4880 1.0541 0.0378 0.028 Uiso 1 1 calc R
C22 C 0.4834(10) 0.9832(3) 0.1123(3) 0.0186(13) Uani 1 1 d U
H22 H 0.6127 0.9604 0.1062 0.022 Uiso 1 1 calc R
C22A C 0.3675(10) 0.9612(3) 0.1616(3) 0.0158(12) Uani 1 1 d U
C23 C -0.0801(10) 0.9627(3) 0.2651(3) 0.0204(11) Uani 1 1 d U
H23 H -0.1938 0.9955 0.2612 0.024 Uiso 1 1 calc R
C24 C -0.0498(10) 0.9052(3) 0.3109(3) 0.0201(12) Uani 1 1 d U
H24 H -0.1419 0.8929 0.3424 0.024 Uiso 1 1 calc R
C25 C 0.1430(10) 0.8693(3) 0.3012(3) 0.0182(11) Uani 1 1 d U
H25 H 0.2000 0.8292 0.3247 0.022 Uiso 1 1 calc R
C26 C 0.4994(10) 1.0089(3) 0.3700(3) 0.0231(12) Uani 1 1 d U
H26 H 0.6312 0.9991 0.3543 0.028 Uiso 1 1 calc R
C27 C 0.3585(10) 1.0649(3) 0.3486(3) 0.0232(12) Uani 1 1 d U
H27 H 0.3817 1.0994 0.3167 0.028 Uiso 1 1 calc R
C28 C 0.1792(10) 1.0606(3) 0.3828(3) 0.0209(12) Uani 1 1 d U
H28 H 0.0592 1.0909 0.3775 0.025 Uiso 1 1 calc R
C29 C 0.2121(11) 1.0014(3) 0.4274(3) 0.0210(12) Uani 1 1 d U
H29 H 0.1182 0.9862 0.4573 0.025 Uiso 1 1 calc R
C30 C 0.4085(10) 0.9704(3) 0.4185(3) 0.0230(12) Uani 1 1 d U
H30 H 0.4693 0.9303 0.4413 0.028 Uiso 1 1 calc R

loop_
_atom_site_aniso_label
_atom_site_aniso_U_11
_atom_site_aniso_U_22
_atom_site_aniso_U_33
_atom_site_aniso_U_23
_atom_site_aniso_U_13
_atom_site_aniso_U_12
Fe1 0.0192(6) 0.0139(5) 0.0144(6) -0.0026(4) 0.0025(4) 0.0000(4)
C1 0.016(3) 0.013(3) 0.019(3) -0.0037(19) 0.003(2) -0.001(2)
C2 0.018(3) 0.016(3) 0.012(3) -0.0040(16) 0.0027(19) 0.0059(19)
C3 0.016(3) 0.016(3) 0.0122(19) -0.003(2) 0.004(2) 0.005(2)
C3A 0.021(3) 0.014(3) 0.012(3) -0.002(2) 0.000(2) 0.004(2)
C3B 0.021(3) 0.012(3) 0.019(4) -0.004(2) -0.001(2) 0.004(2)
C4 0.030(3) 0.022(3) 0.010(3) 0.000(2) -0.001(2) -0.002(3)
C5 0.034(3) 0.016(3) 0.015(4) 0.005(3) 0.001(3) 0.005(2)
C6 0.026(3) 0.020(3) 0.024(4) -0.002(2) -0.005(3) 0.009(3)
C7 0.020(3) 0.015(3) 0.024(4) -0.007(2) -0.003(2) 0.003(3)
C8 0.019(2) 0.017(3) 0.017(3) -0.001(2) 0.0029(18) 0.002(2)
C9 0.017(2) 0.021(3) 0.019(3) 0.003(2) 0.003(2) 0.0042(18)
C10 0.022(3) 0.014(2) 0.010(3) -0.0029(19) 0.005(2) 0.003(2)
C11 0.026(3) 0.027(3) 0.029(4) -0.014(3) 0.011(2) -0.001(2)
C12 0.033(3) 0.015(2) 0.021(4) -0.007(2) 0.003(2) 0.005(2)
C13 0.033(3) 0.020(3) 0.015(3) -0.0067(17) 0.003(3) -0.008(3)
C14 0.038(3) 0.017(3) 0.016(2) -0.010(2) -0.002(2) 0.002(3)
C15 0.046(4) 0.018(3) 0.021(3) -0.005(2) 0.018(3) -0.004(2)
Fe2 0.0179(6) 0.0136(5) 0.0150(6) -0.0021(4) 0.0018(4) -0.0009(4)
C16 0.018(3) 0.017(3) 0.012(3) -0.0051(19) -0.001(2) -0.005(2)
C17 0.017(3) 0.017(3) 0.015(3) -0.0051(16) 0.000(2) -0.006(2)
C18 0.018(3) 0.018(3) 0.015(2) -0.004(2) -0.0032(19) -0.006(2)
C18A 0.019(3) 0.020(3) 0.016(3) -0.001(2) 0.001(2) -0.002(2)
C19 0.023(4) 0.018(3) 0.017(4) -0.001(2) -0.001(2) -0.003(3)
C20 0.034(4) 0.015(3) 0.013(3) 0.000(3) -0.001(3) -0.003(3)
C21 0.036(4) 0.020(3) 0.016(4) -0.008(2) 0.008(3) -0.008(3)
C22 0.015(3) 0.021(3) 0.019(4) -0.009(2) 0.002(2) -0.006(2)
C22A 0.016(3) 0.013(3) 0.017(3) -0.007(2) -0.001(2) -0.009(2)
C23 0.020(2) 0.023(3) 0.018(3) -0.002(2) -0.0008(16) 0.000(2)
C24 0.021(3) 0.019(3) 0.021(3) -0.003(2) 0.003(2) -0.0054(18)
C25 0.027(3) 0.015(2) 0.012(3) -0.0048(19) -0.001(2) -0.001(2)
C26 0.020(2) 0.026(3) 0.023(4) -0.011(2) 0.000(2) -0.004(2)
C27 0.031(3) 0.016(2) 0.022(4) -0.005(2) 0.001(2) -0.008(2)
C28 0.024(3) 0.015(3) 0.022(3) -0.0052(17) -0.003(2) 0.003(2)
C29 0.033(3) 0.016(3) 0.015(2) -0.0083(19) 0.007(2) 0.003(3)
C30 0.022(3) 0.024(3) 0.019(3) -0.001(2) -0.0073(19) 0.002(2)

loop_
_atom_type_symbol
_atom_type_description
_atom_type_scat_dispersion_real
_atom_type_scat_dispersion_imag
_atom_type_scat_source
C C 0.0033 0.0016 'International Tables Vol C Tables 4.2.6.8 and 6.1.1.4'
H H 0.0000 0.0000 'International Tables Vol C Tables 4.2.6.8 and 6.1.1.4'
Fe Fe 0.3463 0.8444 'International Tables Vol C Tables 4.2.6.8 and 6.1.1.4'

loop_
_geom_angle_atom_site_label_1
_geom_angle_atom_site_label_2
_geom_angle_atom_site_label_3
_geom_angle
C9 Fe1 C13 119.6(3)
C9 Fe1 C8 41.0(2)
C13 Fe1 C8 104.9(3)
C9 Fe1 C12 155.1(3)
C13 Fe1 C12 40.5(3)
C8 Fe1 C12 119.7(3)
C9 Fe1 C14 106.3(3)
C13 Fe1 C14 40.7(3)
C8 Fe1 C14 122.1(3)
C12 Fe1 C14 68.2(3)
C9 Fe1 C11 162.3(3)
C13 Fe1 C11 68.0(3)
C8 Fe1 C11 156.3(3)
C12 Fe1 C11 40.3(3)
C14 Fe1 C11 68.1(3)
C9 Fe1 C15 124.3(3)
C13 Fe1 C15 68.0(3)
C8 Fe1 C15 159.6(3)
C12 Fe1 C15 68.1(3)
C14 Fe1 C15 40.2(3)
C11 Fe1 C15 40.8(3)
C9 Fe1 C10 40.8(2)
C13 Fe1 C10 156.1(3)
C8 Fe1 C10 68.9(2)
C12 Fe1 C10 162.6(3)
C14 Fe1 C10 121.8(3)
C11 Fe1 C10 126.6(3)
C15 Fe1 C10 109.4(3)
C9 Fe1 C2 68.1(3)
C13 Fe1 C2 160.8(2)
C8 Fe1 C2 68.6(3)
C12 Fe1 C2 125.8(3)
C14 Fe1 C2 158.0(3)
C11 Fe1 C2 110.3(3)
C15 Fe1 C2 124.1(3)
C10 Fe1 C2 40.2(2)
C9 Fe1 C3 67.7(2)
C13 Fe1 C3 123.4(2)
C8 Fe1 C3 40.3(2)
C12 Fe1 C3 108.3(3)
C14 Fe1 C3 159.2(3)
C11 Fe1 C3 123.4(3)
C15 Fe1 C3 159.4(3)
C10 Fe1 C3 67.6(2)
C2 Fe1 C3 40.3(2)
C2 C1 C3B 100.1(5)
C2 C1 C16 112.4(5)
C3B C1 C16 112.5(5)
C2 C1 H1 110.5
C3B C1 H1 110.5
C16 C1 H1 110.5
C10 C2 C3 107.8(5)
C10 C2 C1 140.1(6)
C3 C2 C1 111.5(5)
C10 C2 Fe1 69.4(3)
C3 C2 Fe1 70.4(3)
C1 C2 Fe1 130.7(4)
C8 C3 C2 108.5(5)
C8 C3 C3A 143.8(6)
C2 C3 C3A 107.6(5)
C8 C3 Fe1 68.2(4)
C2 C3 Fe1 69.3(3)
C3A C3 Fe1 126.0(4)
C4 C3A C3B 120.3(6)
C4 C3A C3 132.0(6)
C3B C3A C3 107.5(5)
C7 C3B C3A 120.5(6)
C7 C3B C1 126.5(6)
C3A C3B C1 112.9(5)
C3A C4 C5 119.2(6)
C3A C4 H4 120.4
C5 C4 H4 120.4
C4 C5 C6 120.3(6)
C4 C5 H5 119.8
C6 C5 H5 119.8
C7 C6 C5 120.3(6)
C7 C6 H6 119.9
C5 C6 H6 119.9
C3B C7 C6 119.3(6)
C3B C7 H7 120.4
C6 C7 H7 120.4
C3 C8 C9 106.9(5)
C3 C8 Fe1 71.4(4)
C9 C8 Fe1 68.8(3)
C3 C8 H8 126.6
C9 C8 H8 126.6
Fe1 C8 H8 124.9
C10 C9 C8 109.0(5)
C10 C9 Fe1 70.8(3)
C8 C9 Fe1 70.2(3)
C10 C9 H9 125.5
C8 C9 H9 125.5
Fe1 C9 H9 125.1
C2 C10 C9 107.7(6)
C2 C10 Fe1 70.4(3)
C9 C10 Fe1 68.4(3)
C2 C10 H16 126.1
C9 C10 H16 126.1
Fe1 C10 H16 126.6
C12 C11 C15 108.0(6)
C12 C11 Fe1 69.8(4)
C15 C11 Fe1 69.7(4)
C12 C11 H10 126.0
C15 C11 H10 126.0
Fe1 C11 H10 126.0
C11 C12 C13 108.0(6)
C11 C12 Fe1 69.9(4)
C13 C12 Fe1 69.4(4)
C11 C12 H11 126.0
C13 C12 H11 126.0
Fe1 C12 H11 126.2
C12 C13 C14 108.3(6)
C12 C13 Fe1 70.1(4)
C14 C13 Fe1 70.0(4)
C12 C13 H12 125.9
C14 C13 H12 125.9
Fe1 C13 H12 125.6
C15 C14 C13 107.8(6)
C15 C14 Fe1 70.0(4)
C13 C14 Fe1 69.3(4)
C15 C14 H13 126.1
C13 C14 H13 126.1
Fe1 C14 H13 126.2
C14 C15 C11 107.9(6)
C14 C15 Fe1 69.8(4)
C11 C15 Fe1 69.5(4)
C14 C15 H14 126.0
C11 C15 H14 126.0
Fe1 C15 H14 126.3
C24 Fe2 C28 120.2(3)
C24 Fe2 C29 105.1(3)
C28 Fe2 C29 41.4(2)
C24 Fe2 C30 122.1(3)
C28 Fe2 C30 68.6(3)
C29 Fe2 C30 40.3(3)
C24 Fe2 C26 159.4(3)
C28 Fe2 C26 68.2(3)
C29 Fe2 C26 67.9(3)
C30 Fe2 C26 40.2(3)
C24 Fe2 C23 41.0(3)
C28 Fe2 C23 105.7(3)
C29 Fe2 C23 121.5(3)
C30 Fe2 C23 158.0(3)
C26 Fe2 C23 159.2(3)
C24 Fe2 C27 156.8(3)
C28 Fe2 C27 40.1(3)
C29 Fe2 C27 68.0(3)
C30 Fe2 C27 67.8(3)
C26 Fe2 C27 40.5(3)
C23 Fe2 C27 122.2(3)
C24 Fe2 C25 41.0(3)
C28 Fe2 C25 156.7(3)
C29 Fe2 C25 120.8(3)
C30 Fe2 C25 107.5(3)
C26 Fe2 C25 124.5(3)
C23 Fe2 C25 69.0(3)
C27 Fe2 C25 161.6(3)
C24 Fe2 C17 68.3(3)
C28 Fe2 C17 160.8(2)
C29 Fe2 C17 157.4(2)
C30 Fe2 C17 123.6(3)
C26 Fe2 C17 110.3(3)
C23 Fe2 C17 68.6(3)
C27 Fe2 C17 126.3(3)
C25 Fe2 C17 40.3(2)
C24 Fe2 C18 67.7(2)
C28 Fe2 C18 123.7(3)
C29 Fe2 C18 159.0(3)
C30 Fe2 C18 160.2(3)
C26 Fe2 C18 125.4(3)
C23 Fe2 C18 40.2(2)
C27 Fe2 C18 110.3(3)
C25 Fe2 C18 67.7(2)
C17 Fe2 C18 40.4(2)
C17 C16 C22A 101.3(5)
C17 C16 C1 112.9(5)
C22A C16 C1 110.7(5)
C17 C16 H15 110.5
C22A C16 H15 110.5
C1 C16 H15 110.5
C25 C17 C18 108.0(5)
C25 C17 C16 140.7(6)
C18 C17 C16 110.8(5)
C25 C17 Fe2 69.5(3)
C18 C17 Fe2 70.5(3)
C16 C17 Fe2 130.6(4)
C23 C18 C17 108.7(5)
C23 C18 C18A 143.0(6)
C17 C18 C18A 108.3(5)
C23 C18 Fe2 68.6(4)
C17 C18 Fe2 69.2(3)
C18A C18 Fe2 126.3(4)
C19 C18A C22A 120.5(6)
C19 C18A C18 131.9(6)
C22A C18A C18 107.5(6)
C18A C19 C20 119.1(6)
C18A C19 H19 120.4
C20 C19 H19 120.4
C19 C20 C21 120.4(6)
C19 C20 H20 119.8
C21 C20 H20 119.8
C22 C21 C20 120.5(6)
C22 C21 H21 119.7
C20 C21 H21 119.7
C22A C22 C21 119.3(6)
C22A C22 H22 120.4
C21 C22 H22 120.4
C22 C22A C18A 120.1(6)
C22 C22A C16 128.0(6)
C18A C22A C16 111.8(5)
C18 C23 C24 107.0(6)
C18 C23 Fe2 71.2(4)
C24 C23 Fe2 68.7(4)
C18 C23 H23 126.5
C24 C23 H23 126.5
Fe2 C23 H23 125.3
C23 C24 C25 108.7(6)
C23 C24 Fe2 70.3(4)
C25 C24 Fe2 70.5(4)
C23 C24 H24 125.6
C25 C24 H24 125.6
Fe2 C24 H24 125.2
C17 C25 C24 107.5(6)
C17 C25 Fe2 70.3(3)
C24 C25 Fe2 68.5(3)
C17 C25 H25 126.2
C24 C25 H25 126.2
Fe2 C25 H25 126.6
C30 C26 C27 107.9(6)
C30 C26 Fe2 69.7(4)
C27 C26 Fe2 70.0(4)
C30 C26 H26 126.0
C27 C26 H26 126.0
Fe2 C26 H26 125.8
C28 C27 C26 108.6(6)
C28 C27 Fe2 69.5(4)
C26 C27 Fe2 69.5(4)
C28 C27 H27 125.7
C26 C27 H27 125.7
Fe2 C27 H27 126.9
C27 C28 C29 107.2(6)
C27 C28 Fe2 70.5(4)
C29 C28 Fe2 69.3(3)
C27 C28 H28 126.4
C29 C28 H28 126.4
Fe2 C28 H28 125.4
C30 C29 C28 107.8(6)
C30 C29 Fe2 69.9(4)
C28 C29 Fe2 69.3(4)
C30 C29 H29 126.1
C28 C29 H29 126.1
Fe2 C29 H29 126.2
C29 C30 C26 108.5(6)
C29 C30 Fe2 69.8(4)
C26 C30 Fe2 70.1(4)
C29 C30 H30 125.8
C26 C30 H30 125.8
Fe2 C30 H30 126.0

loop_
_geom_bond_atom_site_label_1
_geom_bond_atom_site_label_2
_geom_bond_distance
Fe1 C9 2.033(6)
Fe1 C13 2.044(6)
Fe1 C8 2.052(6)
Fe1 C12 2.053(6)
Fe1 C14 2.054(7)
Fe1 C11 2.054(7)
Fe1 C15 2.057(7)
Fe1 C10 2.064(6)
Fe1 C2 2.078(6)
Fe1 C3 2.094(6)
C1 C2 1.515(9)
C1 C3B 1.525(9)
C1 C16 1.551(8)
C1 H1 1.0000
C2 C10 1.423(9)
C2 C3 1.438(9)
C3 C8 1.430(9)
C3 C3A 1.472(9)
C3A C4 1.383(9)
C3A C3B 1.405(9)
C3B C7 1.387(9)
C4 C5 1.396(9)
C4 H4 0.9500
C5 C6 1.403(9)
C5 H5 0.9500
C6 C7 1.388(9)
C6 H6 0.9500
C7 H7 0.9500
C8 C9 1.432(9)
C8 H8 0.9500
C9 C10 1.428(9)
C9 H9 0.9500
C10 H16 0.9500
C11 C12 1.414(9)
C11 C15 1.431(10)
C11 H10 0.9500
C12 C13 1.417(10)
C12 H11 0.9500
C13 C14 1.426(9)
C13 H12 0.9500
C14 C15 1.413(10)
C14 H13 0.9500
C15 H14 0.9500
Fe2 C24 2.037(6)
Fe2 C28 2.048(6)
Fe2 C29 2.049(6)
Fe2 C30 2.051(7)
Fe2 C26 2.055(7)
Fe2 C23 2.059(7)
Fe2 C27 2.061(6)
Fe2 C25 2.065(6)
Fe2 C17 2.075(6)
Fe2 C18 2.092(6)
C16 C17 1.500(9)
C16 C22A 1.527(9)
C16 H15 1.0000
C17 C25 1.425(9)
C17 C18 1.438(9)
C18 C23 1.428(9)
C18 C18A 1.463(9)
C18A C19 1.379(9)
C18A C22A 1.409(9)
C19 C20 1.386(9)
C19 H19 0.9500
C20 C21 1.397(9)
C20 H20 0.9500
C21 C22 1.385(9)
C21 H21 0.9500
C22 C22A 1.380(9)
C22 H22 0.9500
C23 C24 1.436(9)
C23 H23 0.9500
C24 C25 1.438(9)
C24 H24 0.9500
C25 H25 0.9500
C26 C30 1.412(9)
C26 C27 1.425(9)
C26 H26 0.9500
C27 C28 1.408(9)
C27 H27 0.9500
C28 C29 1.446(9)
C28 H28 0.9500
C29 C30 1.411(9)
C29 H29 0.9500
C30 H30 0.9500

loop_
_geom_torsion_atom_site_label_1
_geom_torsion_atom_site_label_2
_geom_torsion_atom_site_label_3
_geom_torsion_atom_site_label_4
_geom_torsion
C3B C1 C2 C10 175.4(7)
C16 C1 C2 C10 55.8(10)
C3B C1 C2 C3 5.3(6)
C16 C1 C2 C3 -114.2(6)
C3B C1 C2 Fe1 -76.9(6)
C16 C1 C2 Fe1 163.6(4)
C9 Fe1 C2 C10 -37.9(4)
C13 Fe1 C2 C10 -155.7(7)
C8 Fe1 C2 C10 -82.2(4)
C12 Fe1 C2 C10 165.8(4)
C14 Fe1 C2 C10 41.4(8)
C11 Fe1 C2 C10 123.1(4)
C15 Fe1 C2 C10 79.6(4)
C3 Fe1 C2 C10 -118.8(5)
C9 Fe1 C2 C3 80.8(4)
C13 Fe1 C2 C3 -36.9(9)
C8 Fe1 C2 C3 36.5(4)
C12 Fe1 C2 C3 -75.5(4)
C14 Fe1 C2 C3 160.2(6)
C11 Fe1 C2 C3 -118.1(4)
C15 Fe1 C2 C3 -161.6(4)
C10 Fe1 C2 C3 118.8(5)
C9 Fe1 C2 C1 -177.2(6)
C13 Fe1 C2 C1 65.1(10)
C8 Fe1 C2 C1 138.5(6)
C12 Fe1 C2 C1 26.5(7)
C14 Fe1 C2 C1 -97.8(8)
C11 Fe1 C2 C1 -16.1(6)
C15 Fe1 C2 C1 -59.7(7)
C10 Fe1 C2 C1 -139.3(7)
C3 Fe1 C2 C1 102.0(7)
C10 C2 C3 C8 2.5(7)
C1 C2 C3 C8 175.8(5)
Fe1 C2 C3 C8 -57.0(4)
C10 C2 C3 C3A -177.9(5)
C1 C2 C3 C3A -4.6(7)
Fe1 C2 C3 C3A 122.6(4)
C10 C2 C3 Fe1 59.5(4)
C1 C2 C3 Fe1 -127.2(5)
C9 Fe1 C3 C8 39.1(4)
C13 Fe1 C3 C8 -72.5(4)
C12 Fe1 C3 C8 -114.7(4)
C14 Fe1 C3 C8 -37.9(8)
C11 Fe1 C3 C8 -156.6(4)
C15 Fe1 C3 C8 168.9(6)
C10 Fe1 C3 C8 83.4(4)
C2 Fe1 C3 C8 121.1(5)
C9 Fe1 C3 C2 -82.0(4)
C13 Fe1 C3 C2 166.3(4)
C8 Fe1 C3 C2 -121.1(5)
C12 Fe1 C3 C2 124.2(4)
C14 Fe1 C3 C2 -159.0(7)
C11 Fe1 C3 C2 82.3(4)
C15 Fe1 C3 C2 47.8(8)
C10 Fe1 C3 C2 -37.7(4)
C9 Fe1 C3 C3A -179.2(6)
C13 Fe1 C3 C3A 69.1(6)
C8 Fe1 C3 C3A 141.7(7)
C12 Fe1 C3 C3A 27.0(6)
C14 Fe1 C3 C3A 103.8(8)
C11 Fe1 C3 C3A -14.9(6)
C15 Fe1 C3 C3A -49.5(10)
C10 Fe1 C3 C3A -134.9(6)
C2 Fe1 C3 C3A -97.2(6)
C8 C3 C3A C4 -2.3(14)
C2 C3 C3A C4 178.3(6)
Fe1 C3 C3A C4 -104.9(8)
C8 C3 C3A C3B -179.1(8)
C2 C3 C3A C3B 1.6(7)
Fe1 C3 C3A C3B 78.4(6)
C4 C3A C3B C7 0.9(9)
C3 C3A C3B C7 178.0(6)
C4 C3A C3B C1 -175.2(6)
C3 C3A C3B C1 1.9(7)
C2 C1 C3B C7 179.8(6)
C16 C1 C3B C7 -60.7(8)
C2 C1 C3B C3A -4.4(7)
C16 C1 C3B C3A 115.1(6)
C3B C3A C4 C5 -0.4(9)
C3 C3A C4 C5 -176.7(6)
C3A C4 C5 C6 -0.5(10)
C4 C5 C6 C7 0.9(10)
C3A C3B C7 C6 -0.5(9)
C1 C3B C7 C6 175.0(6)
C5 C6 C7 C3B -0.4(10)
C2 C3 C8 C9 -2.3(7)
C3A C3 C8 C9 178.4(8)
Fe1 C3 C8 C9 -59.9(4)
C2 C3 C8 Fe1 57.6(4)
C3A C3 C8 Fe1 -121.7(9)
C9 Fe1 C8 C3 -117.3(5)
C13 Fe1 C8 C3 124.5(4)
C12 Fe1 C8 C3 83.5(4)
C14 Fe1 C8 C3 165.1(3)
C11 Fe1 C8 C3 55.6(8)
C15 Fe1 C8 C3 -168.8(6)
C10 Fe1 C8 C3 -79.8(4)
C2 Fe1 C8 C3 -36.5(3)
C13 Fe1 C8 C9 -118.2(4)
C12 Fe1 C8 C9 -159.2(4)
C14 Fe1 C8 C9 -77.5(4)
C11 Fe1 C8 C9 172.9(6)
C15 Fe1 C8 C9 -51.4(9)
C10 Fe1 C8 C9 37.6(4)
C2 Fe1 C8 C9 80.8(4)
C3 Fe1 C8 C9 117.3(5)
C3 C8 C9 C10 1.2(7)
Fe1 C8 C9 C10 -60.4(4)
C3 C8 C9 Fe1 61.6(4)
C13 Fe1 C9 C10 -162.1(3)
C8 Fe1 C9 C10 119.5(5)
C12 Fe1 C9 C10 166.6(6)
C14 Fe1 C9 C10 -120.1(4)
C11 Fe1 C9 C10 -51.1(10)
C15 Fe1 C9 C10 -79.8(4)
C2 Fe1 C9 C10 37.4(4)
C3 Fe1 C9 C10 81.0(4)
C13 Fe1 C9 C8 78.4(4)
C12 Fe1 C9 C8 47.1(8)
C14 Fe1 C9 C8 120.5(4)
C11 Fe1 C9 C8 -170.6(8)
C15 Fe1 C9 C8 160.7(4)
C10 Fe1 C9 C8 -119.5(5)
C2 Fe1 C9 C8 -82.1(4)
C3 Fe1 C9 C8 -38.4(4)
C3 C2 C10 C9 -1.7(7)
C1 C2 C10 C9 -172.0(7)
Fe1 C2 C10 C9 58.4(4)
C3 C2 C10 Fe1 -60.2(4)
C1 C2 C10 Fe1 129.6(8)
C8 C9 C10 C2 0.3(7)
Fe1 C9 C10 C2 -59.7(4)
C8 C9 C10 Fe1 60.0(4)
C9 Fe1 C10 C2 119.2(5)
C13 Fe1 C10 C2 160.5(6)
C8 Fe1 C10 C2 81.4(4)
C12 Fe1 C10 C2 -41.8(10)
C14 Fe1 C10 C2 -163.0(4)
C11 Fe1 C10 C2 -78.0(5)
C15 Fe1 C10 C2 -120.3(4)
C3 Fe1 C10 C2 37.8(4)
C13 Fe1 C10 C9 41.3(8)
C8 Fe1 C10 C9 -37.8(4)
C12 Fe1 C10 C9 -161.0(8)
C14 Fe1 C10 C9 77.8(4)
C11 Fe1 C10 C9 162.8(4)
C15 Fe1 C10 C9 120.5(4)
C2 Fe1 C10 C9 -119.2(5)
C3 Fe1 C10 C9 -81.4(4)
C9 Fe1 C11 C12 -156.5(8)
C13 Fe1 C11 C12 -37.7(4)
C8 Fe1 C11 C12 38.9(8)
C14 Fe1 C11 C12 -81.7(4)
C15 Fe1 C11 C12 -119.1(6)
C10 Fe1 C11 C12 164.1(4)
C2 Fe1 C11 C12 121.9(4)
C3 Fe1 C11 C12 78.7(4)
C9 Fe1 C11 C15 -37.4(10)
C13 Fe1 C11 C15 81.4(4)
C8 Fe1 C11 C15 158.1(6)
C12 Fe1 C11 C15 119.1(6)
C14 Fe1 C11 C15 37.4(4)
C10 Fe1 C11 C15 -76.7(5)
C2 Fe1 C11 C15 -119.0(4)
C3 Fe1 C11 C15 -162.2(4)
C15 C11 C12 C13 -0.3(7)
Fe1 C11 C12 C13 59.2(4)
C15 C11 C12 Fe1 -59.5(4)
C9 Fe1 C12 C11 163.3(6)
C13 Fe1 C12 C11 119.2(6)
C8 Fe1 C12 C11 -163.1(4)
C14 Fe1 C12 C11 81.4(4)
C15 Fe1 C12 C11 37.9(4)
C10 Fe1 C12 C11 -47.1(10)
C2 Fe1 C12 C11 -79.1(5)
C3 Fe1 C12 C11 -120.4(4)
C9 Fe1 C12 C13 44.0(8)
C8 Fe1 C12 C13 77.7(4)
C14 Fe1 C12 C13 -37.8(4)
C11 Fe1 C12 C13 -119.2(6)
C15 Fe1 C12 C13 -81.3(4)
C10 Fe1 C12 C13 -166.4(7)
C2 Fe1 C12 C13 161.6(4)
C3 Fe1 C12 C13 120.4(4)
C11 C12 C13 C14 0.3(7)
Fe1 C12 C13 C14 59.8(4)
C11 C12 C13 Fe1 -59.5(4)
C9 Fe1 C13 C12 -160.3(4)
C8 Fe1 C13 C12 -118.6(4)
C14 Fe1 C13 C12 119.1(6)
C11 Fe1 C13 C12 37.5(4)
C15 Fe1 C13 C12 81.6(4)
C10 Fe1 C13 C12 170.0(6)
C2 Fe1 C13 C12 -51.2(9)
C3 Fe1 C13 C12 -78.9(5)
C9 Fe1 C13 C14 80.5(5)
C8 Fe1 C13 C14 122.3(4)
C12 Fe1 C13 C14 -119.1(6)
C11 Fe1 C13 C14 -81.6(4)
C15 Fe1 C13 C14 -37.5(4)
C10 Fe1 C13 C14 50.8(8)
C2 Fe1 C13 C14 -170.3(7)
C3 Fe1 C13 C14 162.0(4)
C12 C13 C14 C15 -0.2(7)
Fe1 C13 C14 C15 59.6(4)
C12 C13 C14 Fe1 -59.9(4)
C9 Fe1 C14 C15 124.3(4)
C13 Fe1 C14 C15 -119.1(6)
C8 Fe1 C14 C15 166.2(4)
C12 Fe1 C14 C15 -81.4(4)
C11 Fe1 C14 C15 -37.9(4)
C10 Fe1 C14 C15 82.6(5)
C2 Fe1 C14 C15 52.5(8)
C3 Fe1 C14 C15 -165.8(6)
C9 Fe1 C14 C13 -116.6(4)
C8 Fe1 C14 C13 -74.7(5)
C12 Fe1 C14 C13 37.6(4)
C11 Fe1 C14 C13 81.2(4)
C15 Fe1 C14 C13 119.1(6)
C10 Fe1 C14 C13 -158.4(4)
C2 Fe1 C14 C13 171.5(6)
C3 Fe1 C14 C13 -46.7(9)
C13 C14 C15 C11 0.0(7)
Fe1 C14 C15 C11 59.2(4)
C13 C14 C15 Fe1 -59.2(4)
C12 C11 C15 C14 0.2(7)
Fe1 C11 C15 C14 -59.4(4)
C12 C11 C15 Fe1 59.6(4)
C9 Fe1 C15 C14 -73.7(5)
C13 Fe1 C15 C14 37.9(4)
C8 Fe1 C15 C14 -35.3(9)
C12 Fe1 C15 C14 81.7(4)
C11 Fe1 C15 C14 119.2(6)
C10 Fe1 C15 C14 -116.7(4)
C2 Fe1 C15 C14 -159.0(4)
C3 Fe1 C15 C14 165.7(6)
C9 Fe1 C15 C11 167.1(4)
C13 Fe1 C15 C11 -81.3(4)
C8 Fe1 C15 C11 -154.5(7)
C12 Fe1 C15 C11 -37.5(4)
C14 Fe1 C15 C11 -119.2(6)
C10 Fe1 C15 C11 124.1(4)
C2 Fe1 C15 C11 81.8(4)
C3 Fe1 C15 C11 46.5(9)
C2 C1 C16 C17 51.1(7)
C3B C1 C16 C17 -61.0(7)
C2 C1 C16 C22A -61.7(7)
C3B C1 C16 C22A -173.8(5)
C22A C16 C17 C25 175.6(8)
C1 C16 C17 C25 57.2(10)
C22A C16 C17 C18 5.8(6)
C1 C16 C17 C18 -112.5(6)
C22A C16 C17 Fe2 -75.8(6)
C1 C16 C17 Fe2 165.9(4)
C24 Fe2 C17 C25 -38.1(4)
C28 Fe2 C17 C25 -158.2(7)
C29 Fe2 C17 C25 38.9(8)
C30 Fe2 C17 C25 76.9(4)
C26 Fe2 C17 C25 119.9(4)
C23 Fe2 C17 C25 -82.4(4)
C27 Fe2 C17 C25 162.6(4)
C18 Fe2 C17 C25 -118.8(5)
C24 Fe2 C17 C18 80.7(4)
C28 Fe2 C17 C18 -39.3(9)
C29 Fe2 C17 C18 157.7(6)
C30 Fe2 C17 C18 -164.3(4)
C26 Fe2 C17 C18 -121.3(4)
C23 Fe2 C17 C18 36.4(4)
C27 Fe2 C17 C18 -78.5(4)
C25 Fe2 C17 C18 118.8(5)
C24 Fe2 C17 C16 -178.3(6)
C28 Fe2 C17 C16 61.7(10)
C29 Fe2 C17 C16 -101.3(8)
C30 Fe2 C17 C16 -63.3(7)
C26 Fe2 C17 C16 -20.3(6)
C23 Fe2 C17 C16 137.4(6)
C27 Fe2 C17 C16 22.5(7)
C25 Fe2 C17 C16 -140.2(8)
C18 Fe2 C17 C16 101.0(7)
C25 C17 C18 C23 2.3(7)
C16 C17 C18 C23 175.5(5)
Fe2 C17 C18 C23 -57.3(4)
C25 C17 C18 C18A -177.7(5)
C16 C17 C18 C18A -4.4(7)
Fe2 C17 C18 C18A 122.7(5)
C25 C17 C18 Fe2 59.6(4)
C16 C17 C18 Fe2 -127.2(5)
C24 Fe2 C18 C23 38.9(4)
C28 Fe2 C18 C23 -73.4(4)
C29 Fe2 C18 C23 -34.9(8)
C30 Fe2 C18 C23 162.9(7)
C26 Fe2 C18 C23 -159.2(4)
C27 Fe2 C18 C23 -116.2(4)
C25 Fe2 C18 C23 83.4(4)
C17 Fe2 C18 C23 121.1(5)
C24 Fe2 C18 C17 -82.2(4)
C28 Fe2 C18 C17 165.5(4)
C29 Fe2 C18 C17 -156.0(6)
C30 Fe2 C18 C17 41.8(9)
C26 Fe2 C18 C17 79.6(4)
C23 Fe2 C18 C17 -121.1(5)
C27 Fe2 C18 C17 122.6(4)
C25 Fe2 C18 C17 -37.7(4)
C24 Fe2 C18 C18A 179.8(6)
C28 Fe2 C18 C18A 67.5(6)
C29 Fe2 C18 C18A 106.1(8)
C30 Fe2 C18 C18A -56.1(10)
C26 Fe2 C18 C18A -18.3(7)
C23 Fe2 C18 C18A 140.9(7)
C27 Fe2 C18 C18A 24.7(6)
C25 Fe2 C18 C18A -135.7(6)
C17 Fe2 C18 C18A -97.9(7)
C23 C18 C18A C19 -2.9(14)
C17 C18 C18A C19 177.1(6)
Fe2 C18 C18A C19 -105.7(8)
C23 C18 C18A C22A -179.1(8)
C17 C18 C18A C22A 0.8(7)
Fe2 C18 C18A C22A 78.0(7)
C22A C18A C19 C20 -2.3(9)
C18 C18A C19 C20 -178.2(6)
C18A C19 C20 C21 0.6(9)
C19 C20 C21 C22 0.4(9)
C20 C21 C22 C22A 0.3(9)
C21 C22 C22A C18A -1.9(9)
C21 C22 C22A C16 174.2(6)
C19 C18A C22A C22 3.0(9)
C18 C18A C22A C22 179.8(5)
C19 C18A C22A C16 -173.7(5)
C18 C18A C22A C16 3.1(7)
C17 C16 C22A C22 178.2(6)
C1 C16 C22A C22 -61.8(8)
C17 C16 C22A C18A -5.4(6)
C1 C16 C22A C18A 114.6(6)
C17 C18 C23 C24 -2.0(7)
C18A C18 C23 C24 178.0(8)
Fe2 C18 C23 C24 -59.6(4)
C17 C18 C23 Fe2 57.6(4)
C18A C18 C23 Fe2 -122.4(9)
C24 Fe2 C23 C18 -117.7(5)
C28 Fe2 C23 C18 124.1(4)
C29 Fe2 C23 C18 166.1(4)
C30 Fe2 C23 C18 -164.6(6)
C26 Fe2 C23 C18 54.4(8)
C27 Fe2 C23 C18 83.8(4)
C25 Fe2 C23 C18 -79.9(4)
C17 Fe2 C23 C18 -36.6(4)
C28 Fe2 C23 C24 -118.2(4)
C29 Fe2 C23 C24 -76.2(4)
C30 Fe2 C23 C24 -46.9(8)
C26 Fe2 C23 C24 172.1(6)
C27 Fe2 C23 C24 -158.5(4)
C25 Fe2 C23 C24 37.8(4)
C17 Fe2 C23 C24 81.2(4)
C18 Fe2 C23 C24 117.7(5)
C18 C23 C24 C25 0.9(7)
Fe2 C23 C24 C25 -60.3(4)
C18 C23 C24 Fe2 61.2(4)
C28 Fe2 C24 C23 78.9(4)
C29 Fe2 C24 C23 121.0(4)
C30 Fe2 C24 C23 161.2(4)
C26 Fe2 C24 C23 -172.0(7)
C27 Fe2 C24 C23 51.8(8)
C25 Fe2 C24 C23 -119.3(5)
C17 Fe2 C24 C23 -81.8(4)
C18 Fe2 C24 C23 -38.1(4)
C28 Fe2 C24 C25 -161.8(4)
C29 Fe2 C24 C25 -119.8(4)
C30 Fe2 C24 C25 -79.5(4)
C26 Fe2 C24 C25 -52.8(9)
C23 Fe2 C24 C25 119.3(5)
C27 Fe2 C24 C25 171.0(6)
C17 Fe2 C24 C25 37.4(4)
C18 Fe2 C24 C25 81.1(4)
C18 C17 C25 C24 -1.7(7)
C16 C17 C25 C24 -171.7(7)
Fe2 C17 C25 C24 58.5(4)
C18 C17 C25 Fe2 -60.2(4)
C16 C17 C25 Fe2 129.8(8)
C23 C24 C25 C17 0.5(7)
Fe2 C24 C25 C17 -59.6(4)
C23 C24 C25 Fe2 60.1(4)
C24 Fe2 C25 C17 119.1(5)
C28 Fe2 C25 C17 162.0(6)
C29 Fe2 C25 C17 -163.7(4)
C30 Fe2 C25 C17 -121.7(4)
C26 Fe2 C25 C17 -80.8(4)
C23 Fe2 C25 C17 81.2(4)
C27 Fe2 C25 C17 -49.7(10)
C18 Fe2 C25 C17 37.8(4)
C28 Fe2 C25 C24 42.9(8)
C29 Fe2 C25 C24 77.2(4)
C30 Fe2 C25 C24 119.2(4)
C26 Fe2 C25 C24 160.2(4)
C23 Fe2 C25 C24 -37.8(4)
C27 Fe2 C25 C24 -168.8(7)
C17 Fe2 C25 C24 -119.1(5)
C18 Fe2 C25 C24 -81.3(4)
C24 Fe2 C26 C30 -36.2(9)
C28 Fe2 C26 C30 82.1(4)
C29 Fe2 C26 C30 37.4(4)
C23 Fe2 C26 C30 158.6(7)
C27 Fe2 C26 C30 118.9(6)
C25 Fe2 C26 C30 -75.6(4)
C17 Fe2 C26 C30 -118.5(4)
C18 Fe2 C26 C30 -161.2(4)
C24 Fe2 C26 C27 -155.2(7)
C28 Fe2 C26 C27 -36.8(4)
C29 Fe2 C26 C27 -81.6(4)
C30 Fe2 C26 C27 -118.9(6)
C23 Fe2 C26 C27 39.7(9)
C25 Fe2 C26 C27 165.5(4)
C17 Fe2 C26 C27 122.6(4)
C18 Fe2 C26 C27 79.8(5)
C30 C26 C27 C28 -1.0(7)
Fe2 C26 C27 C28 58.6(4)
C30 C26 C27 Fe2 -59.6(4)
C24 Fe2 C27 C28 37.8(8)
C29 Fe2 C27 C28 -39.0(4)
C30 Fe2 C27 C28 -82.6(4)
C26 Fe2 C27 C28 -120.2(6)
C23 Fe2 C27 C28 75.3(4)
C25 Fe2 C27 C28 -161.2(7)
C17 Fe2 C27 C28 161.1(4)
C18 Fe2 C27 C28 118.5(4)
C24 Fe2 C27 C26 158.0(6)
C28 Fe2 C27 C26 120.2(6)
C29 Fe2 C27 C26 81.2(4)
C30 Fe2 C27 C26 37.6(4)
C23 Fe2 C27 C26 -164.4(4)
C25 Fe2 C27 C26 -40.9(10)
C17 Fe2 C27 C26 -78.6(5)
C18 Fe2 C27 C26 -121.2(4)
C26 C27 C28 C29 1.3(7)
Fe2 C27 C28 C29 59.9(4)
C26 C27 C28 Fe2 -58.6(4)
C24 Fe2 C28 C27 -163.8(4)
C29 Fe2 C28 C27 118.0(5)
C30 Fe2 C28 C27 80.6(4)
C26 Fe2 C28 C27 37.2(4)
C23 Fe2 C28 C27 -121.8(4)
C25 Fe2 C28 C27 165.1(6)
C17 Fe2 C28 C27 -52.2(9)
C18 Fe2 C28 C27 -81.8(4)
C24 Fe2 C28 C29 78.3(4)
C30 Fe2 C28 C29 -37.4(4)
C26 Fe2 C28 C29 -80.8(4)
C23 Fe2 C28 C29 120.3(4)
C27 Fe2 C28 C29 -118.0(5)
C25 Fe2 C28 C29 47.2(8)
C17 Fe2 C28 C29 -170.2(7)
C18 Fe2 C28 C29 160.3(4)
C27 C28 C29 C30 -1.0(7)
Fe2 C28 C29 C30 59.6(4)
C27 C28 C29 Fe2 -60.6(4)
C24 Fe2 C29 C30 122.2(4)
C28 Fe2 C29 C30 -119.1(5)
C26 Fe2 C29 C30 -37.3(4)
C23 Fe2 C29 C30 163.5(4)
C27 Fe2 C29 C30 -81.2(4)
C25 Fe2 C29 C30 80.7(5)
C17 Fe2 C29 C30 52.5(8)
C18 Fe2 C29 C30 -170.8(6)
C24 Fe2 C29 C28 -118.7(4)
C30 Fe2 C29 C28 119.1(5)
C26 Fe2 C29 C28 81.7(4)
C23 Fe2 C29 C28 -77.4(4)
C27 Fe2 C29 C28 37.8(4)
C25 Fe2 C29 C28 -160.2(4)
C17 Fe2 C29 C28 171.6(6)
C18 Fe2 C29 C28 -51.7(8)
C28 C29 C30 C26 0.4(7)
Fe2 C29 C30 C26 59.6(4)
C28 C29 C30 Fe2 -59.2(4)
C27 C26 C30 C29 0.4(7)
Fe2 C26 C30 C29 -59.4(4)
C27 C26 C30 Fe2 59.8(4)
C24 Fe2 C30 C29 -74.6(5)
C28 Fe2 C30 C29 38.3(4)
C26 Fe2 C30 C29 119.5(6)
C23 Fe2 C30 C29 -40.2(9)
C27 Fe2 C30 C29 81.7(4)
C25 Fe2 C30 C29 -117.2(4)
C17 Fe2 C30 C29 -158.5(4)
C18 Fe2 C30 C29 170.2(7)
C24 Fe2 C30 C26 165.8(4)
C28 Fe2 C30 C26 -81.2(4)
C29 Fe2 C30 C26 -119.5(6)
C23 Fe2 C30 C26 -159.7(6)
C27 Fe2 C30 C26 -37.9(4)
C25 Fe2 C30 C26 123.2(4)
C17 Fe2 C30 C26 81.9(4)
C18 Fe2 C30 C26 50.7(9)
